data_7151015
loop_
_publ_author_name
'Clark, J. Stephen'
'Northall, John M.'
'Marlin, Fr\'ed\'eric'
'Nay, Bastien'
'Wilson, Claire'
'Blake, Alexander J.'
'Waring, Michael J.'

_publ_section_title
;
 Synthetic studies on the cornexistins: synthesis of
 (+-)-5-epi-hydroxycornexistin
;
_journal_issue 21
_journal_name_full 'Organic &amp; Biomolecular Chemistry'
_journal_page_first 4012
_journal_page_last 4025
_journal_paper_doi 10.1039/b811245b
_journal_volume 6
_journal_year 2008
_chemical_formula_sum 'C23 H23 N O8'
_chemical_formula_weight 441.42
_chemical_name_systematic
;
?
;
_space_group_IT_number 14
_symmetry_cell_setting monoclinic
_symmetry_space_group_name_Hall '-P 2ybc'
_symmetry_space_group_name_H-M 'P 1 21/c 1'
_atom_sites_solution_hydrogens 'CH geometrically placed, OH from delta-F'
_atom_sites_solution_primary direct
_atom_sites_solution_secondary difmap
_audit_creation_method SHELXL-97
_cell_angle_alpha 90.00
_cell_angle_beta 104.539(2)
_cell_angle_gamma 90.00
_cell_formula_units_Z 4
_cell_length_a 7.2351(7)
_cell_length_b 25.532(2)
_cell_length_c 12.0626(12)
_cell_measurement_reflns_used 7955
_cell_measurement_temperature 150(2)
_cell_measurement_theta_max 27.45
_cell_measurement_theta_min 2.9
_cell_volume 2156.9(3)
_computing_cell_refinement 'Bruker SAINT version 6.36a (Bruker, 2000)'
_computing_data_collection 'Bruker SMART version 5.624 (Bruker, 2001)'
_computing_data_reduction 'Bruker SAINT; Bruker SHELXTL (Bruker, 2001)'
_computing_publication_material 'enCIFer (CCDC, 2003); PLATON (Spek, 2003)'
_computing_structure_refinement 'SHELXL-97 (Sheldrick, 1997)'
_computing_structure_solution 'SHELXS-97 (Sheldrick, 1990)'
_diffrn_ambient_temperature 150(2)
_diffrn_measured_fraction_theta_full 0.980
_diffrn_measured_fraction_theta_max 0.980
_diffrn_measurement_device_type 'Bruker SMART1000 CCD area detector'
_diffrn_measurement_method omega
_diffrn_radiation_monochromator graphite
_diffrn_radiation_source 'normal-focus sealed tube'
_diffrn_radiation_type MoK\a
_diffrn_radiation_wavelength 0.71073
_diffrn_reflns_av_R_equivalents 0.067
_diffrn_reflns_av_sigmaI/netI 0.0229
_diffrn_reflns_limit_h_max 8
_diffrn_reflns_limit_h_min -9
_diffrn_reflns_limit_k_max 32
_diffrn_reflns_limit_k_min -32
_diffrn_reflns_limit_l_max 15
_diffrn_reflns_limit_l_min -15
_diffrn_reflns_number 18983
_diffrn_reflns_theta_full 27.46
_diffrn_reflns_theta_max 27.46
_diffrn_reflns_theta_min 1.92
_diffrn_standards_decay_% 0
_diffrn_standards_number 0
_exptl_absorpt_coefficient_mu 0.104
_exptl_absorpt_correction_type none
_exptl_crystal_colour colourless
_exptl_crystal_density_diffrn 1.359
_exptl_crystal_density_method 'not measured'
_exptl_crystal_description 'hexagonal plate'
_exptl_crystal_F_000 928
_exptl_crystal_size_max 0.62
_exptl_crystal_size_mid 0.33
_exptl_crystal_size_min 0.08
_refine_diff_density_max 0.338
_refine_diff_density_min -0.199
_refine_diff_density_rms 0.045
_refine_ls_extinction_method none
_refine_ls_goodness_of_fit_ref 1.054
_refine_ls_hydrogen_treatment 'riding model, OH as rigid rotor'
_refine_ls_matrix_type full
_refine_ls_number_parameters 290
_refine_ls_number_reflns 4848
_refine_ls_number_restraints 0
_refine_ls_restrained_S_all 1.054
_refine_ls_R_factor_all 0.0525
_refine_ls_R_factor_gt 0.0406
_refine_ls_shift/su_max 0.001
_refine_ls_shift/su_mean 0.000
_refine_ls_structure_factor_coef Fsqd
_refine_ls_weighting_details 'calc w=1/[\s^2^(Fo^2^)+(0.0731P)^2^+0.2235P] where P=(Fo^2^+2Fc^2^)/3'
_refine_ls_weighting_scheme calc
_refine_ls_wR_factor_gt 0.1130
_refine_ls_wR_factor_ref 0.1205
_reflns_number_gt 3821
_reflns_number_total 4848
_reflns_threshold_expression >2\s(I)
_cod_data_source_file b811245b.txt
_cod_data_source_block nitnon
_cod_depositor_comments
;
The following automatic conversions were performed:
'_symmetry_cell_setting' value 'Monoclinic' changed to 'monoclinic'
according to '/home/saulius/struct/CIF-dictionaries/cif_core.dic'
dictionary named 'cif_core.dic' version 2.4.1 from 2010-06-29.

Automatic conversion script
Id: cif_fix_enum 1527 2010-12-29 10:47:43Z saulius 
;
_cod_original_sg_symbol_H-M 'P 21/c'
_cod_database_code 7151015

loop_
_symmetry_equiv_pos_as_xyz
'x, y, z'
'-x, y+1/2, -z+1/2'
'-x, -y, -z'
'x, -y-1/2, z-1/2'

loop_
_atom_site_label
_atom_site_type_symbol
_atom_site_fract_x
_atom_site_fract_y
_atom_site_fract_z
_atom_site_U_iso_or_equiv
_atom_site_adp_type
_atom_site_occupancy
_atom_site_symmetry_multiplicity
_atom_site_calc_flag
_atom_site_refinement_flags
_atom_site_disorder_assembly
_atom_site_disorder_group
O1 O 0.09095(13) 0.26772(4) -0.07716(8) 0.0304(2) Uani 1 1 d . . .
N1 N 1.03830(17) 0.03491(5) 0.23048(11) 0.0327(3) Uani 1 1 d . . .
C1 C 0.17212(18) 0.31907(5) -0.04450(11) 0.0252(3) Uani 1 1 d . . .
H1A H 0.1734 0.3395 -0.1150 0.030 Uiso 1 1 calc R . .
O2 O -0.16000(16) 0.22146(5) -0.05545(9) 0.0437(3) Uani 1 1 d . . .
C2 C 0.03317(18) 0.34404(5) 0.01448(11) 0.0260(3) Uani 1 1 d . . .
O3 O 0.49122(15) 0.47403(4) 0.11123(9) 0.0373(3) Uani 1 1 d . . .
C3 C 0.03885(19) 0.40042(5) 0.04977(12) 0.0295(3) Uani 1 1 d . . .
H3A H -0.0299 0.4214 -0.0169 0.035 Uiso 1 1 calc R . .
H3B H -0.0314 0.4041 0.1100 0.035 Uiso 1 1 calc R . .
O4 O 0.67039(13) 0.32996(4) 0.24264(8) 0.0317(2) Uani 1 1 d . . .
H4 H 0.7517 0.3188 0.3003 0.048 Uiso 1 1 calc R . .
C4 C 0.23431(19) 0.42314(5) 0.09385(11) 0.0269(3) Uani 1 1 d . . .
O5 O 0.51153(13) 0.23679(3) 0.14051(8) 0.0276(2) Uani 1 1 d . . .
C5 C 0.37749(18) 0.40668(5) 0.19360(11) 0.0252(3) Uani 1 1 d . . .
O6 O 0.33822(15) 0.18943(4) 0.23541(10) 0.0381(3) Uani 1 1 d . . .
C6 C 0.36541(18) 0.36097(5) 0.27031(11) 0.0245(3) Uani 1 1 d . . .
H6A H 0.2290 0.3495 0.2528 0.029 Uiso 1 1 calc R . .
O7 O 1.16759(17) 0.04168(5) 0.18372(12) 0.0559(4) Uani 1 1 d . . .
C7 C 0.48511(18) 0.31390(5) 0.24859(11) 0.0248(3) Uani 1 1 d . . .
H7A H 0.5008 0.2896 0.3153 0.030 Uiso 1 1 calc R . .
O8 O 1.02447(16) -0.00374(4) 0.28757(11) 0.0462(3) Uani 1 1 d . . .
C8 C 0.39161(18) 0.28296(5) 0.14067(11) 0.0240(3) Uani 1 1 d . . .
H8A H 0.2614 0.2715 0.1448 0.029 Uiso 1 1 calc R . .
C9 C 0.37748(17) 0.31101(5) 0.02639(11) 0.0237(3) Uani 1 1 d . . .
H9A H 0.4406 0.3456 0.0419 0.028 Uiso 1 1 calc R . .
H9B H 0.4477 0.2903 -0.0192 0.028 Uiso 1 1 calc R . .
C10 C -0.09863(19) 0.30889(6) 0.02157(12) 0.0313(3) Uani 1 1 d . . .
H10A H -0.1976 0.3139 0.0595 0.038 Uiso 1 1 calc R . .
C11 C -0.0673(2) 0.26146(6) -0.03797(12) 0.0322(3) Uani 1 1 d . . .
C12 C 0.3102(2) 0.46332(6) 0.04757(12) 0.0335(3) Uani 1 1 d . . .
H12A H 0.2468 0.4816 -0.0198 0.040 Uiso 1 1 calc R . .
C13 C 0.5275(2) 0.43889(5) 0.19951(12) 0.0316(3) Uani 1 1 d . . .
H13A H 0.6436 0.4373 0.2576 0.038 Uiso 1 1 calc R . .
C14 C 0.4261(2) 0.37631(6) 0.39795(12) 0.0347(3) Uani 1 1 d . . .
H14A H 0.4209 0.3447 0.4448 0.042 Uiso 1 1 calc R . .
H14B H 0.5603 0.3885 0.4164 0.042 Uiso 1 1 calc R . .
C15 C 0.3029(2) 0.41910(6) 0.43187(13) 0.0414(4) Uani 1 1 d . . .
H15A H 0.3551 0.4276 0.5138 0.050 Uiso 1 1 calc R . .
H15B H 0.3116 0.4511 0.3871 0.050 Uiso 1 1 calc R . .
C16 C 0.0945(3) 0.40411(8) 0.41279(16) 0.0544(5) Uani 1 1 d . . .
H16A H 0.0242 0.4332 0.4362 0.082 Uiso 1 1 calc R . .
H16B H 0.0841 0.3730 0.4584 0.082 Uiso 1 1 calc R . .
H16C H 0.0406 0.3965 0.3315 0.082 Uiso 1 1 calc R . .
C17 C 0.47451(19) 0.19430(5) 0.19592(11) 0.0256(3) Uani 1 1 d . . .
C18 C 0.62407(18) 0.15313(5) 0.20349(11) 0.0246(3) Uani 1 1 d . . .
C19 C 0.5919(2) 0.10389(5) 0.24439(12) 0.0310(3) Uani 1 1 d . . .
H19A H 0.4774 0.0972 0.2669 0.037 Uiso 1 1 calc R . .
C20 C 0.7268(2) 0.06457(5) 0.25240(13) 0.0319(3) Uani 1 1 d . . .
H20A H 0.7063 0.0307 0.2797 0.038 Uiso 1 1 calc R . .
C21 C 0.89155(19) 0.07603(5) 0.21957(11) 0.0268(3) Uani 1 1 d . . .
C22 C 0.92735(19) 0.12453(5) 0.17860(12) 0.0293(3) Uani 1 1 d . . .
H22A H 1.0421 0.1311 0.1563 0.035 Uiso 1 1 calc R . .
C23 C 0.79125(19) 0.16328(5) 0.17103(11) 0.0280(3) Uani 1 1 d . . .
H23A H 0.8124 0.1970 0.1434 0.034 Uiso 1 1 calc R . .

loop_
_atom_site_aniso_label
_atom_site_aniso_U_11
_atom_site_aniso_U_22
_atom_site_aniso_U_33
_atom_site_aniso_U_23
_atom_site_aniso_U_13
_atom_site_aniso_U_12
O1 0.0285(5) 0.0351(5) 0.0282(5) -0.0055(4) 0.0082(4) -0.0050(4)
N1 0.0297(6) 0.0288(6) 0.0378(6) 0.0035(5) 0.0053(5) 0.0025(5)
C1 0.0225(6) 0.0294(7) 0.0240(6) 0.0000(5) 0.0068(5) -0.0013(5)
O2 0.0411(6) 0.0498(7) 0.0380(6) -0.0071(5) 0.0058(5) -0.0205(5)
C2 0.0191(6) 0.0366(7) 0.0209(6) 0.0003(5) 0.0023(5) 0.0036(5)
O3 0.0402(6) 0.0321(5) 0.0413(6) 0.0076(5) 0.0133(5) -0.0049(4)
C3 0.0256(7) 0.0346(7) 0.0281(7) 0.0010(6) 0.0066(5) 0.0070(6)
O4 0.0193(5) 0.0391(6) 0.0348(5) 0.0061(4) 0.0034(4) -0.0015(4)
C4 0.0282(7) 0.0271(6) 0.0264(6) 0.0009(5) 0.0087(5) 0.0048(5)
O5 0.0261(5) 0.0253(5) 0.0352(5) 0.0049(4) 0.0150(4) 0.0033(4)
C5 0.0257(6) 0.0256(6) 0.0252(6) -0.0001(5) 0.0081(5) 0.0001(5)
O6 0.0364(6) 0.0338(6) 0.0530(7) 0.0063(5) 0.0275(5) 0.0015(4)
C6 0.0242(6) 0.0269(6) 0.0225(6) 0.0020(5) 0.0061(5) -0.0008(5)
O7 0.0460(7) 0.0508(7) 0.0813(9) 0.0235(7) 0.0353(7) 0.0192(6)
C7 0.0196(6) 0.0288(7) 0.0257(6) 0.0055(5) 0.0051(5) 0.0005(5)
O8 0.0437(7) 0.0306(6) 0.0652(8) 0.0164(5) 0.0155(6) 0.0063(5)
C8 0.0193(6) 0.0257(6) 0.0287(6) 0.0032(5) 0.0091(5) 0.0031(5)
C9 0.0198(6) 0.0278(6) 0.0253(6) 0.0013(5) 0.0093(5) 0.0003(5)
C10 0.0194(6) 0.0467(8) 0.0283(7) -0.0016(6) 0.0067(5) -0.0013(6)
C11 0.0243(7) 0.0443(8) 0.0253(7) -0.0003(6) 0.0010(5) -0.0069(6)
C12 0.0379(8) 0.0310(7) 0.0321(7) 0.0056(6) 0.0097(6) 0.0047(6)
C13 0.0326(7) 0.0300(7) 0.0318(7) 0.0026(6) 0.0072(6) -0.0032(6)
C14 0.0411(8) 0.0368(8) 0.0244(7) 0.0006(6) 0.0049(6) 0.0005(6)
C15 0.0560(10) 0.0414(8) 0.0283(7) -0.0037(6) 0.0135(7) 0.0029(7)
C16 0.0587(11) 0.0634(12) 0.0495(10) -0.0028(9) 0.0294(9) 0.0081(9)
C17 0.0261(6) 0.0257(6) 0.0263(6) -0.0002(5) 0.0088(5) -0.0033(5)
C18 0.0244(6) 0.0256(6) 0.0236(6) 0.0000(5) 0.0057(5) -0.0016(5)
C19 0.0265(7) 0.0295(7) 0.0387(8) 0.0039(6) 0.0114(6) -0.0038(5)
C20 0.0320(7) 0.0238(6) 0.0395(8) 0.0056(6) 0.0081(6) -0.0030(6)
C21 0.0257(6) 0.0256(6) 0.0273(6) 0.0008(5) 0.0034(5) 0.0020(5)
C22 0.0264(7) 0.0312(7) 0.0321(7) 0.0050(6) 0.0103(6) 0.0000(5)
C23 0.0284(7) 0.0251(6) 0.0322(7) 0.0047(5) 0.0108(6) -0.0008(5)

loop_
_atom_type_symbol
_atom_type_description
_atom_type_scat_dispersion_real
_atom_type_scat_dispersion_imag
_atom_type_scat_source
C C 0.0033 0.0016 'International Tables Vol C Tables 4.2.6.8 and 6.1.1.4'
H H 0.0000 0.0000 'International Tables Vol C Tables 4.2.6.8 and 6.1.1.4'
N N 0.0061 0.0033 'International Tables Vol C Tables 4.2.6.8 and 6.1.1.4'
O O 0.0106 0.0060 'International Tables Vol C Tables 4.2.6.8 and 6.1.1.4'

loop_
_geom_angle_atom_site_label_1
_geom_angle_atom_site_label_2
_geom_angle_atom_site_label_3
_geom_angle
_geom_angle_site_symmetry_1
_geom_angle_site_symmetry_3
_geom_angle_publ_flag
C11 O1 C1 109.41(10) . . ?
O7 N1 O8 123.77(12) . . ?
O7 N1 C21 118.44(12) . . ?
O8 N1 C21 117.78(12) . . ?
O1 C1 C2 103.73(10) . . ?
O1 C1 C9 107.48(10) . . ?
C2 C1 C9 117.45(10) . . ?
C10 C2 C3 126.86(12) . . ?
C10 C2 C1 108.58(12) . . ?
C3 C2 C1 124.40(12) . . ?
C13 O3 C12 106.00(11) . . ?
C4 C3 C2 115.42(11) . . ?
C12 C4 C5 106.60(12) . . ?
C12 C4 C3 126.45(13) . . ?
C5 C4 C3 126.95(12) . . ?
C17 O5 C8 117.38(10) . . ?
C13 C5 C4 105.48(12) . . ?
C13 C5 C6 127.58(12) . . ?
C4 C5 C6 126.83(12) . . ?
C5 C6 C7 112.21(10) . . ?
C5 C6 C14 111.77(11) . . ?
C7 C6 C14 109.66(11) . . ?
O4 C7 C8 109.13(10) . . ?
O4 C7 C6 111.17(10) . . ?
C8 C7 C6 113.60(10) . . ?
O5 C8 C7 106.36(10) . . ?
O5 C8 C9 106.29(10) . . ?
C7 C8 C9 116.09(11) . . ?
C1 C9 C8 113.65(10) . . ?
C2 C10 C11 109.13(12) . . ?
O2 C11 O1 121.25(14) . . ?
O2 C11 C10 129.82(14) . . ?
O1 C11 C10 108.93(12) . . ?
C4 C12 O3 110.56(12) . . ?
C5 C13 O3 111.35(12) . . ?
C15 C14 C6 114.19(12) . . ?
C16 C15 C14 113.77(14) . . ?
O6 C17 O5 124.64(12) . . ?
O6 C17 C18 123.73(12) . . ?
O5 C17 C18 111.63(11) . . ?
C23 C18 C19 120.30(12) . . ?
C23 C18 C17 121.40(12) . . ?
C19 C18 C17 118.31(12) . . ?
C20 C19 C18 120.10(13) . . ?
C21 C20 C19 118.08(12) . . ?
C20 C21 C22 123.11(13) . . ?
C20 C21 N1 118.57(12) . . ?
C22 C21 N1 118.31(12) . . ?
C21 C22 C23 118.07(12) . . ?
C22 C23 C18 120.34(12) . . ?

loop_
_geom_bond_atom_site_label_1
_geom_bond_atom_site_label_2
_geom_bond_distance
_geom_bond_site_symmetry_2
_geom_bond_publ_flag
O1 C11 1.3536(17) . ?
O1 C1 1.4501(16) . ?
N1 O7 1.2198(16) . ?
N1 O8 1.2217(16) . ?
N1 C21 1.4753(17) . ?
C1 C2 1.5108(18) . ?
C1 C9 1.5308(17) . ?
O2 C11 1.2107(17) . ?
C2 C10 1.3278(19) . ?
C2 C3 1.4987(19) . ?
O3 C13 1.3667(17) . ?
O3 C12 1.3693(18) . ?
C3 C4 1.4972(19) . ?
O4 C7 1.4207(15) . ?
C4 C12 1.349(2) . ?
C4 C5 1.4394(18) . ?
O5 C17 1.3362(15) . ?
O5 C8 1.4640(15) . ?
C5 C13 1.3494(19) . ?
C5 C6 1.5057(18) . ?
O6 C17 1.2044(16) . ?
C6 C7 1.5417(18) . ?
C6 C14 1.5419(18) . ?
C7 C8 1.5277(18) . ?
C8 C9 1.5339(17) . ?
C10 C11 1.454(2) . ?
C14 C15 1.529(2) . ?
C15 C16 1.516(3) . ?
C17 C18 1.4948(18) . ?
C18 C23 1.3861(18) . ?
C18 C19 1.3914(18) . ?
C19 C20 1.3862(19) . ?
C20 C21 1.3785(19) . ?
C21 C22 1.3816(19) . ?
C22 C23 1.3826(19) . ?

loop_
_geom_hbond_atom_site_label_D
_geom_hbond_atom_site_label_H
_geom_hbond_atom_site_label_A
_geom_hbond_distance_DH
_geom_hbond_distance_HA
_geom_hbond_distance_DA
_geom_hbond_angle_DHA
_geom_hbond_site_symmetry_A
O4 H4 O2 0.84 1.98 2.7678(15) 155.1 4_666

loop_
_geom_torsion_atom_site_label_1
_geom_torsion_atom_site_label_2
_geom_torsion_atom_site_label_3
_geom_torsion_atom_site_label_4
_geom_torsion
_geom_torsion_site_symmetry_1
_geom_torsion_site_symmetry_2
_geom_torsion_site_symmetry_3
_geom_torsion_site_symmetry_4
_geom_torsion_publ_flag
C11 O1 C1 C2 -3.05(13) . . . . ?
C11 O1 C1 C9 122.01(11) . . . . ?
O1 C1 C2 C10 4.66(14) . . . . ?
C9 C1 C2 C10 -113.72(13) . . . . ?
O1 C1 C2 C3 -171.05(11) . . . . ?
C9 C1 C2 C3 70.57(16) . . . . ?
C10 C2 C3 C4 147.76(13) . . . . ?
C1 C2 C3 C4 -37.33(18) . . . . ?
C2 C3 C4 C12 118.17(15) . . . . ?
C2 C3 C4 C5 -62.05(18) . . . . ?
C12 C4 C5 C13 0.58(15) . . . . ?
C3 C4 C5 C13 -179.23(13) . . . . ?
C12 C4 C5 C6 -175.99(12) . . . . ?
C3 C4 C5 C6 4.2(2) . . . . ?
C13 C5 C6 C7 -72.10(17) . . . . ?
C4 C5 C6 C7 103.74(15) . . . . ?
C13 C5 C6 C14 51.57(18) . . . . ?
C4 C5 C6 C14 -132.59(14) . . . . ?
C5 C6 C7 O4 46.68(14) . . . . ?
C14 C6 C7 O4 -78.17(13) . . . . ?
C5 C6 C7 C8 -76.88(14) . . . . ?
C14 C6 C7 C8 158.28(11) . . . . ?
C17 O5 C8 C7 87.68(12) . . . . ?
C17 O5 C8 C9 -148.03(11) . . . . ?
O4 C7 C8 O5 61.89(12) . . . . ?
C6 C7 C8 O5 -173.45(9) . . . . ?
O4 C7 C8 C9 -56.09(14) . . . . ?
C6 C7 C8 C9 68.57(14) . . . . ?
O1 C1 C9 C8 -65.14(13) . . . . ?
C2 C1 C9 C8 51.22(16) . . . . ?
O5 C8 C9 C1 123.67(11) . . . . ?
C7 C8 C9 C1 -118.31(12) . . . . ?
C3 C2 C10 C11 171.11(12) . . . . ?
C1 C2 C10 C11 -4.46(15) . . . . ?
C1 O1 C11 O2 179.70(12) . . . . ?
C1 O1 C11 C10 0.57(14) . . . . ?
C2 C10 C11 O2 -176.46(15) . . . . ?
C2 C10 C11 O1 2.57(16) . . . . ?
C5 C4 C12 O3 -0.52(16) . . . . ?
C3 C4 C12 O3 179.30(12) . . . . ?
C13 O3 C12 C4 0.25(16) . . . . ?
C4 C5 C13 O3 -0.45(16) . . . . ?
C6 C5 C13 O3 176.10(12) . . . . ?
C12 O3 C13 C5 0.14(16) . . . . ?
C5 C6 C14 C15 60.75(16) . . . . ?
C7 C6 C14 C15 -174.15(12) . . . . ?
C6 C14 C15 C16 61.07(18) . . . . ?
C8 O5 C17 O6 8.16(19) . . . . ?
C8 O5 C17 C18 -171.68(10) . . . . ?
O6 C17 C18 C23 -170.88(13) . . . . ?
O5 C17 C18 C23 8.96(17) . . . . ?
O6 C17 C18 C19 9.0(2) . . . . ?
O5 C17 C18 C19 -171.13(12) . . . . ?
C23 C18 C19 C20 -0.3(2) . . . . ?
C17 C18 C19 C20 179.79(12) . . . . ?
C18 C19 C20 C21 0.4(2) . . . . ?
C19 C20 C21 C22 -0.4(2) . . . . ?
C19 C20 C21 N1 178.47(12) . . . . ?
O7 N1 C21 C20 167.50(14) . . . . ?
O8 N1 C21 C20 -13.57(19) . . . . ?
O7 N1 C21 C22 -13.5(2) . . . . ?
O8 N1 C21 C22 165.39(13) . . . . ?
C20 C21 C22 C23 0.4(2) . . . . ?
N1 C21 C22 C23 -178.54(12) . . . . ?
C21 C22 C23 C18 -0.3(2) . . . . ?
C19 C18 C23 C22 0.2(2) . . . . ?
C17 C18 C23 C22 -179.87(12) . . . . ?

loop_
_cod_related_entry_id
_cod_related_entry_database
_cod_related_entry_code
1 ChemSpider 25939124
